data_2311966
loop_
_publ_author_name
'Quiroga, Jairo'
'Romo, Pablo'
'Cobo, Justo'
'Glidewell, Christopher'

_publ_section_title
;
 Synthesis of spiro[indoline-3,3'-pyrrolizines] by 1,3-dipolar reactions
 between isatins, L-proline and electron-deficient alkenes.
;
_journal_coeditor_code SK3676
_journal_issue 'Pt 12'
_journal_name_full 'Acta crystallographica. Section C, Structural chemistry'
_journal_page_first 1109
_journal_page_last 1115
_journal_paper_doi 10.1107/S2053229617016072
_journal_volume 73
_journal_year 2017
_chemical_formula_iupac 'C28 H20 Cl4 N2 O3, 0.981C H2 Cl2'
_chemical_formula_moiety 'C28 H20 Cl4 N2 O3, 0.981(C H2 Cl2)'
_chemical_formula_sum 'C28.981 H21.962 Cl5.962 N2 O3'
_chemical_formula_weight 657.57
_chemical_name_systematic
;(1'<i>RS</i>,2'<i>RS</i>,3<i>SR</i>,7a'<i>SR</i>)-1',2'-Bis(4-chlorobenzoyl)-5,7-dichloro-2-oxo-1',2',5',6',7',7a'-hexahydrospiro[indoline-3,3'-pyrrolizine]
dichloromethane 0.981-solvate
;
_space_group_crystal_system monoclinic
_space_group_IT_number 14
_space_group_name_Hall '-P 2ybc'
_space_group_name_H-M_alt 'P 1 21/c 1'
_atom_sites_solution_hydrogens mixed
_audit_creation_method SHELXL-2014
_cell_angle_alpha 90
_cell_angle_beta 99.325(12)
_cell_angle_gamma 90
_cell_formula_units_Z 4
_cell_length_a 12.800(4)
_cell_length_b 12.511(5)
_cell_length_c 18.638(5)
_cell_measurement_reflns_used 6780
_cell_measurement_temperature 100(2)
_cell_measurement_theta_max 27.532
_cell_measurement_theta_min 2.215
_cell_volume 2945.3(17)
_computing_cell_refinement
;
SAINT (Bruker, 2016)
;
_computing_data_collection
;
APEX3 (Bruker, 2016)
;
_computing_data_reduction
;
SAINT (Bruker, 2016)
;
_computing_molecular_graphics
;
PLATON (Spek, 2009)
;
_computing_publication_material
;
SHELXL2014 (Sheldrick, 2015) and PLATON (Spek, 2009)
;
_computing_structure_refinement
;
SHELXL2014 (Sheldrick, 2015)
;
_computing_structure_solution
;
SHELXS86 (Sheldrick, 2008)
;
_diffrn_ambient_temperature 100(2)
_diffrn_measured_fraction_theta_full 0.999
_diffrn_measured_fraction_theta_max 0.997
_diffrn_measurement_device_type 'Bruker D8 Venture'
_diffrn_measurement_method '\f and \w scans'
_diffrn_radiation_monochromator 'multilayer mirror'
_diffrn_radiation_type MoK\a
_diffrn_radiation_wavelength 0.71073
_diffrn_reflns_av_R_equivalents 0.0308
_diffrn_reflns_limit_h_max 16
_diffrn_reflns_limit_h_min -16
_diffrn_reflns_limit_k_max 16
_diffrn_reflns_limit_k_min -16
_diffrn_reflns_limit_l_max 24
_diffrn_reflns_limit_l_min -24
_diffrn_reflns_number 92566
_diffrn_reflns_theta_full 25.242
_diffrn_reflns_theta_max 27.532
_diffrn_reflns_theta_min 2.215
_diffrn_standards_decay_% 0
_diffrn_standards_interval_count 0
_diffrn_standards_interval_time 0
_diffrn_standards_number 0
_exptl_absorpt_coefficient_mu 0.615
_exptl_absorpt_correction_T_max 0.910
_exptl_absorpt_correction_T_min 0.889
_exptl_absorpt_correction_type multi-scan
_exptl_absorpt_process_details
;
(SADABS; Bruker, 2016)
;
_exptl_crystal_colour colourless
_exptl_crystal_density_diffrn 1.483
_exptl_crystal_description plate
_exptl_crystal_F_000 1340.8
_exptl_crystal_size_max 0.379
_exptl_crystal_size_mid 0.354
_exptl_crystal_size_min 0.157
_refine_diff_density_max 0.479
_refine_diff_density_min -0.553
_refine_ls_extinction_method none
_refine_ls_goodness_of_fit_ref 1.038
_refine_ls_hydrogen_treatment mixed
_refine_ls_matrix_type full
_refine_ls_number_parameters 397
_refine_ls_number_reflns 6778
_refine_ls_number_restraints 9
_refine_ls_restrained_S_all 1.038
_refine_ls_R_factor_all 0.0319
_refine_ls_R_factor_gt 0.0279
_refine_ls_shift/su_max 0.001
_refine_ls_shift/su_mean 0.000
_refine_ls_structure_factor_coef Fsqd
_refine_ls_weighting_details 'w=1/[\s^2^(Fo^2^)+(0.0299P)^2^+2.0129P] where P=(Fo^2^+2Fc^2^)/3'
_refine_ls_weighting_scheme calc
_refine_ls_wR_factor_gt 0.0671
_refine_ls_wR_factor_ref 0.0694
_reflns_number_gt 6162
_reflns_number_total 6778
_reflns_threshold_expression 'I > 2\s(I)'
_cod_data_source_file sk3676sup1.cif
_cod_data_source_block II
_cod_original_sg_symbol_H-M 'P 21/c'
_cod_database_code 2311966
_shelx_space_group_comment
;
The symmetry employed for this shelxl refinement is uniquely defined
by the following loop, which should always be used as a source of
symmetry information in preference to the above space-group names.
They are only intended as comments.
;
_shelx_estimated_absorpt_t_min 0.800
_shelx_estimated_absorpt_t_max 0.910
_shelxl_version_number 2.014

loop_
_space_group_symop_operation_xyz
'x, y, z'
'-x, y+1/2, -z+1/2'
'-x, -y, -z'
'x, -y-1/2, z-1/2'

loop_
_atom_site_type_symbol
_atom_site_label
_atom_site_fract_x
_atom_site_fract_y
_atom_site_fract_z
_atom_site_U_iso_or_equiv
_atom_site_adp_type
_atom_site_calc_flag
_atom_site_occupancy
_atom_site_disorder_assembly
_atom_site_disorder_group
N N11 0.43284(8) 0.61892(8) 0.46172(5) 0.0123(2) Uani d 1 . .
H H11 0.4751(12) 0.6057(13) 0.5009(9) 0.015 Uiso d 1 . .
C C12 0.39675(9) 0.54291(9) 0.41183(6) 0.0114(2) Uani d 1 . .
O O12 0.41299(7) 0.44655(7) 0.41841(5) 0.01519(18) Uani d 1 . .
C C13 0.33169(9) 0.59797(9) 0.34400(6) 0.0107(2) Uani d 1 . .
C C13A 0.34080(9) 0.71562(9) 0.36652(6) 0.0113(2) Uani d 1 . .
C C14 0.30039(10) 0.80815(10) 0.33166(6) 0.0136(2) Uani d 1 . .
H H14 0.2593 0.8056 0.2844 0.016 Uiso calc 1 . .
C C15 0.32191(10) 0.90520(10) 0.36805(7) 0.0144(2) Uani d 1 . .
Cl Cl15 0.27105(3) 1.02188(2) 0.32509(2) 0.02081(8) Uani d 1 . .
C C16 0.38010(10) 0.91148(10) 0.43773(7) 0.0150(2) Uani d 1 . .
H H16 0.3928 0.9786 0.4614 0.018 Uiso calc 1 . .
C C17 0.41944(10) 0.81773(10) 0.47228(6) 0.0139(2) Uani d 1 . .
Cl Cl17 0.48725(3) 0.81961(3) 0.56084(2) 0.02249(8) Uani d 1 . .
C C17A 0.40057(9) 0.72119(9) 0.43617(6) 0.0114(2) Uani d 1 . .
C C21 0.28396(9) 0.59190(9) 0.21334(6) 0.0118(2) Uani d 1 . .
H H21 0.2772 0.6702 0.2030 0.014 Uiso calc 1 . .
C C22 0.37775(9) 0.57028(9) 0.27360(6) 0.0113(2) Uani d 1 . .
H H22 0.3944 0.4922 0.2740 0.014 Uiso calc 1 . .
N N24 0.22596(8) 0.55076(8) 0.32714(5) 0.0118(2) Uani d 1 . .
C C25 0.14005(10) 0.59019(11) 0.36463(7) 0.0164(2) Uani d 1 . .
H H25A 0.1539 0.6645 0.3819 0.020 Uiso calc 1 . .
H H25B 0.1321 0.5441 0.4066 0.020 Uiso calc 1 . .
C C26 0.04113(10) 0.58455(11) 0.30572(7) 0.0180(3) Uani d 1 . .
H H26A -0.0137 0.6358 0.3157 0.022 Uiso calc 1 . .
H H26B 0.0107 0.5116 0.3018 0.022 Uiso calc 1 . .
C C27 0.08530(10) 0.61535(11) 0.23659(7) 0.0166(2) Uani d 1 . .
H H27B 0.0371 0.5931 0.1921 0.020 Uiso calc 1 . .
H H27C 0.0986 0.6932 0.2345 0.020 Uiso calc 1 . .
C C27A 0.18843(9) 0.55161(10) 0.24688(6) 0.0123(2) Uani d 1 . .
H H27A 0.1722 0.4765 0.2303 0.015 Uiso calc 1 . .
C C217 0.29062(10) 0.53006(10) 0.14365(6) 0.0136(2) Uani d 1 . .
O O217 0.35076(8) 0.45461(8) 0.14349(5) 0.0233(2) Uani d 1 . .
C C211 0.21473(9) 0.55919(10) 0.07655(6) 0.0125(2) Uani d 1 . .
C C212 0.17137(10) 0.66137(10) 0.06474(7) 0.0162(2) Uani d 1 . .
H H212 0.1874 0.7146 0.1012 0.019 Uiso calc 1 . .
C C213 0.10482(11) 0.68601(10) 0.00000(7) 0.0179(3) Uani d 1 . .
H H213 0.0770 0.7561 -0.0085 0.021 Uiso calc 1 . .
C C214 0.08003(10) 0.60648(11) -0.05172(7) 0.0158(2) Uani d 1 . .
Cl Cl14 -0.00203(3) 0.63716(3) -0.13326(2) 0.02432(8) Uani d 1 . .
C C215 0.11886(10) 0.50323(11) -0.04051(7) 0.0167(2) Uani d 1 . .
H H215 0.0989 0.4491 -0.0759 0.020 Uiso calc 1 . .
C C216 0.18744(10) 0.48039(10) 0.02338(7) 0.0154(2) Uani d 1 . .
H H216 0.2162 0.4105 0.0311 0.018 Uiso calc 1 . .
C C227 0.47804(10) 0.63247(10) 0.26712(6) 0.0132(2) Uani d 1 . .
O O227 0.47487(7) 0.71308(7) 0.23002(5) 0.01870(19) Uani d 1 . .
C C221 0.57943(10) 0.59336(10) 0.31058(7) 0.0149(2) Uani d 1 . .
C C222 0.59639(11) 0.48510(11) 0.32730(8) 0.0197(3) Uani d 1 . .
H H222 0.5419 0.4346 0.3121 0.024 Uiso calc 1 . .
C C223 0.69288(11) 0.45120(12) 0.36608(8) 0.0240(3) Uani d 1 . .
H H223 0.7048 0.3777 0.3773 0.029 Uiso calc 1 . .
C C224 0.77115(11) 0.52611(13) 0.38809(7) 0.0237(3) Uani d 1 . .
Cl Cl24 0.89258(3) 0.48244(4) 0.43545(2) 0.03470(10) Uani d 1 . .
C C225 0.75602(11) 0.63409(13) 0.37267(8) 0.0243(3) Uani d 1 . .
H H225 0.8106 0.6843 0.3886 0.029 Uiso calc 1 . .
C C226 0.65967(10) 0.66774(11) 0.33350(7) 0.0196(3) Uani d 1 . .
H H226 0.6483 0.7413 0.3223 0.023 Uiso calc 1 . .
C C31 0.2138(3) 0.2919(10) 0.37798(18) 0.0210(5) Uani d 0.615(7) A -1
H H31A 0.2449 0.3646 0.3816 0.025 Uiso calc 0.615(7) A -1
H H31B 0.2700 0.2406 0.3977 0.025 Uiso calc 0.615(7) A -1
Cl Cl31 0.1104(2) 0.28576(13) 0.42976(12) 0.0433(5) Uani d 0.615(7) A -1
Cl Cl32 0.1673(2) 0.2616(2) 0.28628(10) 0.0365(5) Uani d 0.615(7) A -1
C C41 0.2280(10) 0.293(3) 0.3719(6) 0.0210(5) Uani d 0.187(5) B -2
H H41A 0.2652 0.3617 0.3687 0.025 Uiso calc 0.187(5) B -2
H H41B 0.2822 0.2360 0.3818 0.025 Uiso calc 0.187(5) B -2
Cl Cl41 0.1552(11) 0.2985(3) 0.4443(2) 0.0498(9) Uani d 0.187(5) B -2
Cl Cl42 0.1467(14) 0.2669(17) 0.2883(4) 0.042(2) Uani d 0.187(5) B -2
C C51 0.2471(8) 0.2952(10) 0.3618(3) 0.0210(5) Uani d 0.179(2) C -3
H H51A 0.2676 0.3687 0.3501 0.025 Uiso calc 0.179(2) C -3
H H51B 0.3061 0.2469 0.3553 0.025 Uiso calc 0.179(2) C -3
Cl Cl51 0.2272(4) 0.2903(2) 0.45308(15) 0.0498(9) Uani d 0.179(2) C -3
Cl Cl52 0.1333(12) 0.2577(16) 0.3010(4) 0.042(2) Uani d 0.179(2) C -3

loop_
_atom_site_aniso_label
_atom_site_aniso_U_11
_atom_site_aniso_U_22
_atom_site_aniso_U_33
_atom_site_aniso_U_12
_atom_site_aniso_U_13
_atom_site_aniso_U_23
N11 0.0166(5) 0.0099(5) 0.0081(4) 0.0017(4) -0.0045(4) 0.0000(4)
C12 0.0133(5) 0.0118(5) 0.0083(5) 0.0001(4) -0.0011(4) 0.0004(4)
O12 0.0208(4) 0.0095(4) 0.0128(4) 0.0015(3) -0.0048(3) 0.0008(3)
C13 0.0136(5) 0.0090(5) 0.0082(5) 0.0010(4) -0.0021(4) 0.0008(4)
C13A 0.0143(5) 0.0101(5) 0.0092(5) 0.0007(4) 0.0014(4) -0.0007(4)
C14 0.0185(6) 0.0120(6) 0.0099(5) 0.0018(4) 0.0010(4) 0.0010(4)
C15 0.0198(6) 0.0094(5) 0.0149(6) 0.0027(4) 0.0058(5) 0.0029(4)
Cl15 0.03592(18) 0.00971(13) 0.01741(15) 0.00627(12) 0.00616(13) 0.00424(11)
C16 0.0188(6) 0.0100(5) 0.0166(6) -0.0008(4) 0.0038(5) -0.0026(4)
C17 0.0157(6) 0.0137(6) 0.0114(5) -0.0006(4) -0.0008(4) -0.0024(4)
Cl17 0.03090(17) 0.01686(15) 0.01538(15) 0.00224(12) -0.00924(12) -0.00640(11)
C17A 0.0135(5) 0.0100(5) 0.0104(5) 0.0008(4) 0.0013(4) 0.0004(4)
C21 0.0152(5) 0.0108(5) 0.0080(5) 0.0015(4) -0.0017(4) -0.0004(4)
C22 0.0147(5) 0.0106(5) 0.0075(5) 0.0016(4) -0.0016(4) -0.0009(4)
N24 0.0133(5) 0.0133(5) 0.0077(4) -0.0004(4) -0.0015(4) 0.0000(4)
C25 0.0167(6) 0.0202(6) 0.0125(5) 0.0001(5) 0.0030(5) 0.0003(5)
C26 0.0152(6) 0.0213(6) 0.0171(6) 0.0007(5) 0.0010(5) 0.0014(5)
C27 0.0150(6) 0.0207(6) 0.0126(5) 0.0027(5) -0.0020(4) 0.0018(5)
C27A 0.0150(5) 0.0122(5) 0.0080(5) 0.0003(4) -0.0030(4) -0.0006(4)
C217 0.0170(6) 0.0136(6) 0.0094(5) -0.0002(4) -0.0001(4) -0.0008(4)
O217 0.0293(5) 0.0226(5) 0.0159(4) 0.0116(4) -0.0029(4) -0.0053(4)
C211 0.0143(5) 0.0152(6) 0.0077(5) -0.0018(4) 0.0011(4) 0.0001(4)
C212 0.0212(6) 0.0158(6) 0.0105(5) -0.0012(5) -0.0012(5) -0.0012(4)
C213 0.0222(6) 0.0162(6) 0.0138(6) 0.0004(5) -0.0017(5) 0.0028(5)
C214 0.0149(6) 0.0215(6) 0.0096(5) -0.0053(5) -0.0023(4) 0.0037(5)
Cl14 0.02718(17) 0.02621(17) 0.01487(14) -0.00592(13) -0.01070(12) 0.00483(12)
C215 0.0192(6) 0.0194(6) 0.0105(5) -0.0054(5) -0.0001(5) -0.0025(5)
C216 0.0191(6) 0.0157(6) 0.0110(5) -0.0008(5) 0.0011(5) -0.0007(4)
C227 0.0161(6) 0.0137(6) 0.0093(5) 0.0020(4) 0.0007(4) -0.0026(4)
O227 0.0211(5) 0.0178(4) 0.0163(4) -0.0004(4) 0.0004(4) 0.0044(4)
C221 0.0143(6) 0.0186(6) 0.0119(5) 0.0027(5) 0.0022(4) 0.0004(5)
C222 0.0166(6) 0.0197(6) 0.0233(6) 0.0039(5) 0.0044(5) 0.0027(5)
C223 0.0188(6) 0.0264(7) 0.0280(7) 0.0088(5) 0.0072(6) 0.0108(6)
C224 0.0133(6) 0.0401(8) 0.0179(6) 0.0075(6) 0.0029(5) 0.0109(6)
Cl24 0.01454(15) 0.0578(3) 0.03092(19) 0.00889(16) 0.00122(13) 0.02106(18)
C225 0.0160(6) 0.0341(8) 0.0217(7) -0.0030(6) -0.0003(5) 0.0035(6)
C226 0.0180(6) 0.0218(7) 0.0184(6) -0.0004(5) 0.0013(5) 0.0015(5)
C31 0.0174(14) 0.0201(8) 0.0238(11) -0.004(2) -0.0020(8) -0.0029(14)
Cl31 0.0493(9) 0.0322(5) 0.0562(6) 0.0023(5) 0.0317(6) 0.0035(5)
Cl32 0.0686(15) 0.0170(5) 0.0189(5) 0.0106(8) -0.0073(6) 0.0005(3)
C41 0.0174(14) 0.0201(8) 0.0238(11) -0.004(2) -0.0020(8) -0.0029(14)
Cl41 0.078(3) 0.0434(11) 0.0296(10) -0.0187(17) 0.0146(16) 0.0091(7)
Cl42 0.041(3) 0.022(3) 0.048(3) -0.014(2) -0.032(3) 0.008(3)
C51 0.0174(14) 0.0201(8) 0.0238(11) -0.004(2) -0.0020(8) -0.0029(14)
Cl51 0.078(3) 0.0434(11) 0.0296(10) -0.0187(17) 0.0146(16) 0.0091(7)
Cl52 0.041(3) 0.022(3) 0.048(3) -0.014(2) -0.032(3) 0.008(3)

loop_
_atom_type_symbol
_atom_type_description
_atom_type_scat_dispersion_real
_atom_type_scat_dispersion_imag
_atom_type_scat_source
C C 0.0033 0.0016 'International Tables Vol C Tables 4.2.6.8 and 6.1.1.4'
H H 0.0000 0.0000 'International Tables Vol C Tables 4.2.6.8 and 6.1.1.4'
N N 0.0061 0.0033 'International Tables Vol C Tables 4.2.6.8 and 6.1.1.4'
O O 0.0106 0.0060 'International Tables Vol C Tables 4.2.6.8 and 6.1.1.4'
Cl Cl 0.1484 0.1585 'International Tables Vol C Tables 4.2.6.8 and 6.1.1.4'

loop_
_geom_angle_atom_site_label_1
_geom_angle_atom_site_label_2
_geom_angle_atom_site_label_3
_geom_angle
C12 N11 C17A 110.93(10)
C12 N11 H11 123.3(11)
C17A N11 H11 125.4(11)
O12 C12 N11 125.93(11)
O12 C12 C13 125.17(10)
N11 C12 C13 108.90(10)
N24 C13 C13A 118.30(10)
N24 C13 C12 110.49(9)
C13A C13 C12 101.30(9)
N24 C13 C22 101.06(9)
C13A C13 C22 114.92(10)
C12 C13 C22 111.02(9)
C14 C13A C17A 120.02(11)
C14 C13A C13 131.99(11)
C17A C13A C13 107.98(10)
C13A C14 C15 118.00(11)
C13A C14 H14 121.0
C15 C14 H14 121.0
C16 C15 C14 122.43(11)
C16 C15 Cl15 119.10(10)
C14 C15 Cl15 118.46(10)
C15 C16 C17 118.89(11)
C15 C16 H16 120.6
C17 C16 H16 120.6
C17A C17 C16 119.24(11)
C17A C17 Cl17 119.66(9)
C16 C17 Cl17 121.06(9)
C17 C17A C13A 121.40(11)
C17 C17A N11 127.70(11)
C13A C17A N11 110.88(10)
C217 C21 C22 112.96(10)
C217 C21 C27A 109.63(10)
C22 C21 C27A 102.92(9)
C217 C21 H21 110.4
C22 C21 H21 110.4
C27A C21 H21 110.4
C227 C22 C21 115.02(10)
C227 C22 C13 113.03(9)
C21 C22 C13 102.68(9)
C227 C22 H22 108.6
C21 C22 H22 108.6
C13 C22 H22 108.6
C13 N24 C25 119.75(10)
C13 N24 C27A 110.37(9)
C25 N24 C27A 109.10(9)
N24 C25 C26 103.69(10)
N24 C25 H25A 111.0
C26 C25 H25A 111.0
N24 C25 H25B 111.0
C26 C25 H25B 111.0
H25A C25 H25B 109.0
C25 C26 C27 102.41(10)
C25 C26 H26A 111.3
C27 C26 H26A 111.3
C25 C26 H26B 111.3
C27 C26 H26B 111.3
H26A C26 H26B 109.2
C27A C27 C26 101.04(10)
C27A C27 H27B 111.6
C26 C27 H27B 111.6
C27A C27 H27C 111.6
C26 C27 H27C 111.6
H27B C27 H27C 109.4
N24 C27A C27 105.09(10)
N24 C27A C21 105.08(9)
C27 C27A C21 120.22(10)
N24 C27A H27A 108.6
C27 C27A H27A 108.6
C21 C27A H27A 108.6
O217 C217 C211 120.71(11)
O217 C217 C21 121.15(11)
C211 C217 C21 117.96(10)
C212 C211 C216 119.03(11)
C212 C211 C217 122.77(11)
C216 C211 C217 118.20(11)
C213 C212 C211 120.68(12)
C213 C212 H212 119.7
C211 C212 H212 119.7
C214 C213 C212 118.82(12)
C214 C213 H213 120.6
C212 C213 H213 120.6
C213 C214 C215 121.84(11)
C213 C214 Cl14 119.05(10)
C215 C214 Cl14 119.11(10)
C214 C215 C216 118.78(12)
C214 C215 H215 120.6
C216 C215 H215 120.6
C215 C216 C211 120.78(12)
C215 C216 H216 119.6
C211 C216 H216 119.6
O227 C227 C221 121.57(12)
O227 C227 C22 121.09(11)
C221 C227 C22 117.28(10)
C222 C221 C226 119.72(12)
C222 C221 C227 121.79(12)
C226 C221 C227 118.47(12)
C223 C222 C221 120.21(13)
C223 C222 H222 119.9
C221 C222 H222 119.9
C224 C223 C222 119.08(13)
C224 C223 H223 120.5
C222 C223 H223 120.5
C223 C224 C225 121.83(13)
C223 C224 Cl24 118.69(12)
C225 C224 Cl24 119.47(12)
C224 C225 C226 118.99(13)
C224 C225 H225 120.5
C226 C225 H225 120.5
C225 C226 C221 120.16(13)
C225 C226 H226 119.9
C221 C226 H226 119.9
Cl32 C31 Cl31 110.93(18)
Cl32 C31 H31A 109.5
Cl31 C31 H31A 109.5
Cl32 C31 H31B 109.5
Cl31 C31 H31B 109.5
H31A C31 H31B 108.0
Cl42 C41 Cl41 112.0(5)
Cl42 C41 H41B 109.2
Cl41 C41 H41B 109.2
Cl42 C41 H41A 109.2
Cl41 C41 H41A 109.2
H41B C41 H41A 107.9
Cl52 C51 Cl51 112.2(4)
Cl52 C51 H51B 109.2
Cl51 C51 H51B 109.2
Cl52 C51 H51A 109.2
Cl51 C51 H51A 109.2
H51B C51 H51A 107.9

loop_
_geom_bond_atom_site_label_1
_geom_bond_atom_site_label_2
_geom_bond_distance
N11 C12 1.3577(15)
N11 C17A 1.4039(16)
N11 H11 0.852(17)
C12 O12 1.2261(15)
C12 C13 1.5572(16)
C13 N24 1.4633(15)
C13 C13A 1.5298(17)
C13 C22 1.5622(16)
C13A C14 1.3858(17)
C13A C17A 1.3977(16)
C14 C15 1.3963(17)
C14 H14 0.9500
C15 C16 1.3907(18)
C15 Cl15 1.7398(13)
C16 C17 1.3923(18)
C16 H16 0.9500
C17 C17A 1.3847(17)
C17 Cl17 1.7361(13)
C21 C217 1.5260(16)
C21 C22 1.5293(16)
C21 C27A 1.5453(17)
C21 H21 1.0000
C22 C227 1.5225(17)
C22 H22 1.0000
N24 C25 1.4797(16)
N24 C27A 1.4951(15)
C25 C26 1.5372(17)
C25 H25A 0.9900
C25 H25B 0.9900
C26 C27 1.5377(18)
C26 H26A 0.9900
C26 H26B 0.9900
C27 C27A 1.5276(17)
C27 H27B 0.9900
C27 H27C 0.9900
C27A H27A 1.0000
C217 O217 1.2185(16)
C217 C211 1.4988(16)
C211 C212 1.3969(18)
C211 C216 1.4015(17)
C212 C213 1.3941(17)
C212 H212 0.9500
C213 C214 1.3859(18)
C213 H213 0.9500
C214 C215 1.3877(19)
C214 Cl14 1.7445(13)
C215 C216 1.3896(17)
C215 H215 0.9500
C216 H216 0.9500
C227 O227 1.2197(16)
C227 C221 1.4964(17)
C221 C222 1.3989(19)
C221 C226 1.4003(19)
C222 C223 1.3922(19)
C222 H222 0.9500
C223 C224 1.385(2)
C223 H223 0.9500
C224 C225 1.388(2)
C224 Cl24 1.7462(14)
C225 C226 1.3926(19)
C225 H225 0.9500
C226 H226 0.9500
C31 Cl32 1.758(2)
C31 Cl31 1.761(3)
C31 H31A 0.9900
C31 H31B 0.9900
C41 Cl42 1.758(4)
C41 Cl41 1.761(5)
C41 H41B 0.9900
C41 H41A 0.9900
C51 Cl52 1.758(4)
C51 Cl51 1.763(5)
C51 H51B 0.9900
C51 H51A 0.9900

loop_
_geom_hbond_atom_site_label_D
_geom_hbond_atom_site_label_H
_geom_hbond_atom_site_label_A
_geom_hbond_site_symmetry_A
_geom_hbond_distance_DH
_geom_hbond_distance_HA
_geom_hbond_distance_DA
_geom_hbond_angle_DHA
_geom_hbond_publ_flag
N11 H11 O12 3_666 0.852(16) 2.011(16) 2.8509(17) 168.8(16) no
C31 H31A O12 . 0.99 2.38 3.192(8) 139 no
C31 H31A N24 . 0.99 2.54 3.385(12) 144 no
C41 H41A O12 . 0.99 2.24 3.06(3) 140 no
C41 H41A N24 . 0.99 2.51 3.33(4) 140 no
C51 H51A O12 . 0.99 2.29 2.912(11) 119 no
C51 H51A N24 . 0.99 2.36 3.265(12) 151 no

loop_
_geom_torsion_atom_site_label_1
_geom_torsion_atom_site_label_2
_geom_torsion_atom_site_label_3
_geom_torsion_atom_site_label_4
_geom_torsion
C17A N11 C12 O12 179.26(12)
C17A N11 C12 C13 -0.25(14)
O12 C12 C13 N24 54.83(16)
N11 C12 C13 N24 -125.66(11)
O12 C12 C13 C13A -178.96(12)
N11 C12 C13 C13A 0.56(12)
O12 C12 C13 C22 -56.46(16)
N11 C12 C13 C22 123.05(11)
N24 C13 C13A C14 -58.43(18)
C12 C13 C13A C14 -179.30(13)
C22 C13 C13A C14 60.94(17)
N24 C13 C13A C17A 120.20(11)
C12 C13 C13A C17A -0.67(12)
C22 C13 C13A C17A -120.43(11)
C17A C13A C14 C15 0.36(18)
C13 C13A C14 C15 178.86(12)
C13A C14 C15 C16 -1.24(19)
C13A C14 C15 Cl15 -179.66(9)
C14 C15 C16 C17 0.74(19)
Cl15 C15 C16 C17 179.15(10)
C15 C16 C17 C17A 0.65(18)
C15 C16 C17 Cl17 -176.92(10)
C16 C17 C17A C13A -1.53(18)
Cl17 C17 C17A C13A 176.08(9)
C16 C17 C17A N11 -179.64(12)
Cl17 C17 C17A N11 -2.02(18)
C14 C13A C17A C17 1.01(18)
C13 C13A C17A C17 -177.81(11)
C14 C13A C17A N11 179.41(11)
C13 C13A C17A N11 0.59(14)
C12 N11 C17A C17 178.06(12)
C12 N11 C17A C13A -0.22(14)
C217 C21 C22 C227 80.51(13)
C27A C21 C22 C227 -161.35(10)
C217 C21 C22 C13 -156.29(10)
C27A C21 C22 C13 -38.15(11)
N24 C13 C22 C227 166.02(9)
C13A C13 C22 C227 37.45(13)
C12 C13 C22 C227 -76.76(12)
N24 C13 C22 C21 41.50(11)
C13A C13 C22 C21 -87.07(11)
C12 C13 C22 C21 158.72(9)
C13A C13 N24 C25 -30.89(15)
C12 C13 N24 C25 85.14(13)
C22 C13 N24 C25 -157.26(10)
C13A C13 N24 C27A 96.99(12)
C12 C13 N24 C27A -146.98(10)
C22 C13 N24 C27A -29.38(11)
C13 N24 C25 C26 143.79(10)
C27A N24 C25 C26 15.32(13)
N24 C25 C26 C27 -36.26(12)
C25 C26 C27 C27A 42.92(12)
C13 N24 C27A C27 -121.73(11)
C25 N24 C27A C27 11.79(12)
C13 N24 C27A C21 6.05(12)
C25 N24 C27A C21 139.57(10)
C26 C27 C27A N24 -33.76(12)
C26 C27 C27A C21 -151.72(10)
C217 C21 C27A N24 141.06(10)
C22 C21 C27A N24 20.61(11)
C217 C21 C27A C27 -100.97(12)
C22 C21 C27A C27 138.58(11)
C22 C21 C217 O217 15.85(17)
C27A C21 C217 O217 -98.29(14)
C22 C21 C217 C211 -168.99(10)
C27A C21 C217 C211 76.86(13)
O217 C217 C211 C212 -157.38(13)
C21 C217 C211 C212 27.44(17)
O217 C217 C211 C216 21.93(18)
C21 C217 C211 C216 -153.25(11)
C216 C211 C212 C213 -2.22(19)
C217 C211 C212 C213 177.08(12)
C211 C212 C213 C214 1.8(2)
C212 C213 C214 C215 0.5(2)
C212 C213 C214 Cl14 -179.30(10)
C213 C214 C215 C216 -2.29(19)
Cl14 C214 C215 C216 177.56(10)
C214 C215 C216 C211 1.78(19)
C212 C211 C216 C215 0.43(19)
C217 C211 C216 C215 -178.90(11)
C21 C22 C227 O227 19.59(16)
C13 C22 C227 O227 -97.90(13)
C21 C22 C227 C221 -163.02(10)
C13 C22 C227 C221 79.49(13)
O227 C227 C221 C222 -152.22(13)
C22 C227 C221 C222 30.40(17)
O227 C227 C221 C226 26.43(18)
C22 C227 C221 C226 -150.95(11)
C226 C221 C222 C223 -0.5(2)
C227 C221 C222 C223 178.15(12)
C221 C222 C223 C224 0.4(2)
C222 C223 C224 C225 0.1(2)
C222 C223 C224 Cl24 -179.01(11)
C223 C224 C225 C226 -0.5(2)
Cl24 C224 C225 C226 178.63(11)
C224 C225 C226 C221 0.4(2)
C222 C221 C226 C225 0.1(2)
C227 C221 C226 C225 -178.57(12)
